data_1509969
loop_
_publ_author_name
'Ishii, M.'
'Wada, H.'
'Onoda, M.'

_publ_section_title
;
 Crystal structure model of a low-temperature phase (phase II) of
 argyrodite-family Ag7 Ta S6
;
_journal_name_full 'Solid State Ionics'
_journal_page_first 217
_journal_page_last 222
_journal_volume 86
_journal_year 1996
_chemical_formula_sum 'Ag7 S6 Ta'
_chemical_name_systematic 'Ag7 (Ta S6)'
_space_group_IT_number 7
_symmetry_space_group_name_Hall 'P -2yac'
_symmetry_space_group_name_H-M 'P 1 n 1'
_cell_angle_alpha 90
_cell_angle_beta 90.069
_cell_angle_gamma 90
_cell_formula_units_Z 2
_cell_length_a 7.453
_cell_length_b 7.4026
_cell_length_c 10.5401
_cell_volume 581.514
_citation_journal_id_ASTM SSIOD3
_cod_data_source_file silver3-x_268.cif
_cod_data_source_block Ag7S6Ta1
_cod_original_cell_volume 581.5135
_cod_original_sg_symbol_Hall 'P -2yc (x-z,y,z)'
_cod_original_formula_sum 'Ag7 S6 Ta1'
_cod_database_code 1509969

loop_
_symmetry_equiv_pos_as_xyz
x,y,z
x+1/2,-y,z+1/2

loop_
_atom_site_label
_atom_site_type_symbol
_atom_site_fract_x
_atom_site_fract_y
_atom_site_fract_z
_atom_site_occupancy
_atom_site_U_iso_or_equiv
Ag2 Ag+1 0.709 0.074 0.191 1 0.0
Ag3 Ag+1 0.299 0.353 0.152 1 0.0
S1 S-2 0.257 0.25 0.634 1 0.0
Ag7 Ag+1 -0.046 0.291 0.029 1 0.0
S3 S-2 0.46 -0.002 0.366 1 0.0
Ta1 Ta+5 0.5 0.254 0.5 1 0.0
Ag4 Ag+1 0.791 0.489 0.265 1 0.0
Ag1 Ag+1 0.293 0.026 -0.01 1 0.0
S5 S-2 0.03 0.24 0.27 1 0.0
S4 S-2 0.48 0.497 0.347 1 0.0
S6 S-2 0.54 0.26 0.01 1 0.0
Ag6 Ag+1 0.073 0.433 0.45 1 0.0
Ag5 Ag+1 0.581 0.119 0.792 1 0.0
S2 S-2 0.784 0.25 0.601 1 0.0
